data_7242328
loop_
_publ_author_name
'Wang, Yu-Hao'
'Zhang, De-Hua'
'Cao, Ze-Hun'
'Li, Wang-Lai'
'Huang, Yi-Yong'

_publ_section_title
;
 A formal [3 + 3] cycloaddition of allenyl imide and activated ketones for
 the synthesis of tetrasubstituted 2-pyrones
;
_journal_issue 15
_journal_name_full 'RSC Advances'
_journal_page_first 8867
_journal_page_last 8870
_journal_paper_doi 10.1039/D0RA10686K
_journal_volume 11
_journal_year 2021
_chemical_formula_moiety 'C16 H15 Br O4'
_chemical_formula_sum 'C16 H15 Br O4'
_chemical_formula_weight 351.18
_space_group_crystal_system triclinic
_space_group_IT_number 2
_space_group_name_Hall '-P 1'
_space_group_name_H-M_alt 'P -1'
_atom_sites_solution_hydrogens geom
_atom_sites_solution_primary dual
_audit_creation_date 2019-09-29
_audit_creation_method
; 
Olex2 1.2 
(compiled 2018.05.29 svn.r3508 for OlexSys, GUI svn.r5506) 
;
_audit_update_record
;
2020-09-14 deposited with the CCDC.	2021-02-22 downloaded from the CCDC.
;
_cell_angle_alpha 86.131(2)
_cell_angle_beta 89.164(2)
_cell_angle_gamma 89.851(2)
_cell_formula_units_Z 8
_cell_length_a 7.9474(12)
_cell_length_b 17.258(3)
_cell_length_c 21.615(3)
_cell_measurement_reflns_used 9867
_cell_measurement_temperature 220(2)
_cell_measurement_theta_max 29.66
_cell_measurement_theta_min 2.29
_cell_volume 2957.6(8)
_computing_cell_refinement 'SAINT v8.34A (Bruker, 2013)'
_computing_data_collection 'Bruker APEX2'
_computing_data_reduction 'SAINT v8.34A (Bruker, 2013)'
_computing_molecular_graphics 'Olex2 (Dolomanov et al., 2009)'
_computing_publication_material 'Olex2 (Dolomanov et al., 2009)'
_computing_structure_refinement 'XL (Sheldrick, 2008)'
_computing_structure_solution 'XM (Sheldrick, 2008)'
_diffrn_ambient_temperature 220(2)
_diffrn_measured_fraction_theta_full 0.990
_diffrn_measured_fraction_theta_max 0.990
_diffrn_measurement_device_type 'Bruker APEX-II CCD'
_diffrn_measurement_method '\f and \w scans'
_diffrn_radiation_type MoK\a
_diffrn_radiation_wavelength 0.71073
_diffrn_reflns_av_R_equivalents 0.0802
_diffrn_reflns_av_unetI/netI 0.0939
_diffrn_reflns_Laue_measured_fraction_full 0.990
_diffrn_reflns_Laue_measured_fraction_max 0.990
_diffrn_reflns_limit_h_max 9
_diffrn_reflns_limit_h_min -9
_diffrn_reflns_limit_k_max 20
_diffrn_reflns_limit_k_min -20
_diffrn_reflns_limit_l_max 26
_diffrn_reflns_limit_l_min -26
_diffrn_reflns_number 33017
_diffrn_reflns_point_group_measured_fraction_full 0.990
_diffrn_reflns_point_group_measured_fraction_max 0.990
_diffrn_reflns_theta_full 25.242
_diffrn_reflns_theta_max 25.499
_diffrn_reflns_theta_min 1.463
_diffrn_standards_number 0
_exptl_absorpt_coefficient_mu 2.792
_exptl_absorpt_correction_T_max 0.7460
_exptl_absorpt_correction_T_min 0.3299
_exptl_absorpt_correction_type multi-scan
_exptl_absorpt_process_details 'SADABS-2014/3 (Bruker,2014/3)'
_exptl_crystal_colour colourless
_exptl_crystal_colour_primary colourless
_exptl_crystal_density_diffrn 1.577
_exptl_crystal_density_meas 0
_exptl_crystal_description block
_exptl_crystal_F_000 1424
_exptl_crystal_size_max 0.12
_exptl_crystal_size_mid 0.1
_exptl_crystal_size_min 0.1
_refine_diff_density_max 1.362
_refine_diff_density_min -1.310
_refine_diff_density_rms 0.146
_refine_ls_extinction_method none
_refine_ls_goodness_of_fit_ref 1.210
_refine_ls_hydrogen_treatment constr
_refine_ls_matrix_type full
_refine_ls_number_parameters 769
_refine_ls_number_reflns 10907
_refine_ls_number_restraints 24
_refine_ls_restrained_S_all 1.210
_refine_ls_R_factor_all 0.1649
_refine_ls_R_factor_gt 0.1220
_refine_ls_shift/su_max 0.000
_refine_ls_shift/su_mean 0.000
_refine_ls_structure_factor_coef Fsqd
_refine_ls_weighting_details 'w=1/[\s^2^(Fo^2^)+(0.0001P)^2^+43.7470P] where P=(Fo^2^+2Fc^2^)/3'
_refine_ls_weighting_scheme calc
_refine_ls_wR_factor_gt 0.2111
_refine_ls_wR_factor_ref 0.2308
_reflns_Friedel_coverage 0.000
_reflns_number_gt 7891
_reflns_number_total 10907
_reflns_threshold_expression 'I > 2\s(I)'
_cod_data_source_file d0ra10686k2.cif
_cod_data_source_block t
_cod_database_code 7242328
_shelx_shelxl_version_number 2014/7
_shelx_space_group_comment
; 
The symmetry employed for this shelxl refinement is uniquely defined 
by the following loop, which should always be used as a source of 
symmetry information in preference to the above space-group names. 
They are only intended as comments. 
;
_shelx_estimated_absorpt_t_max 0.768
_shelx_estimated_absorpt_t_min 0.730
_olex2_refinement_description
; 
1. Fixed Uiso 
 At 1.2 times of: 
  All C(H) groups, All C(H,H) groups 
 At 1.5 times of: 
  All C(H,H,H) groups 
2. Uiso/Uaniso restraints and constraints 
Uanis(C1B) \\sim Ueq, Uanis(C7) \\sim Ueq: with sigma of 0.01 and sigma for 
terminal atoms of 0.02 
Uanis(C1C) \\sim Ueq, Uanis(C12) \\sim Ueq: with sigma of 0.005 and sigma for 
terminal atoms of 0.01 
3.a Secondary CH2 refined with riding coordinates: 
 C13(H13A,H13B), C13A(H13C,H13D), C13B(H13E,H13F), C13C(H13G,H13H) 
3.b Aromatic/amide H refined with riding coordinates: 
 C2(H2), C3(H3), C5(H5), C6(H6), C2A(H2A), C3A(H3A), C5A(H5A), C6A(H6A), 
 C2B(H2B), C3B(H3B), C5B(H5B), C6B(H6B), C2C(H2C), C3C(H3C), C5C(H5C), C6C(H6C) 
3.c Idealised Me refined as rotating group: 
 C14(H14A,H14B,H14C), C15(H15A,H15B,H15C), C16(H16A,H16B,H16C), C14A(H14D,H14E, 
 H14F), C15A(H15D,H15E,H15F), C16A(H16D,H16E,H16F), C14B(H14G,H14H,H14I), 
 C15B(H15G,H15H,H15I), C16B(H16G,H16H,H16I), C14C(H14J,H14K,H14L), C15C(H15J, 
 H15K,H15L), C16C(H16J,H16K,H16L) 
;
_olex2_submission_special_instructions 'No special instructions were received'

loop_
_space_group_symop_operation_xyz
'x, y, z'
'-x, -y, -z'

loop_
_atom_site_label
_atom_site_type_symbol
_atom_site_fract_x
_atom_site_fract_y
_atom_site_fract_z
_atom_site_U_iso_or_equiv
_atom_site_adp_type
_atom_site_occupancy
_atom_site_site_symmetry_order
_atom_site_calc_flag
_atom_site_refinement_flags_posn
_atom_site_refinement_flags_adp
_atom_site_refinement_flags_occupancy
_atom_site_disorder_assembly
_atom_site_disorder_group
Br1 Br 0.57775(18) 0.16155(9) 0.97832(7) 0.0605(4) Uani 1 1 d . . . . .
C1 C 0.5003(13) 0.2103(7) 0.9040(6) 0.040(3) Uani 1 1 d . . . . .
C2 C 0.5078(12) 0.2898(6) 0.8934(5) 0.030(2) Uani 1 1 d . . . . .
H2 H 0.5502 0.3206 0.9238 0.036 Uiso 1 1 calc R . . . .
C3 C 0.4525(12) 0.3237(5) 0.8377(4) 0.023(2) Uani 1 1 d . . . . .
H3 H 0.4592 0.3780 0.8304 0.027 Uiso 1 1 calc R . . . .
C4 C 0.3872(10) 0.2798(5) 0.7921(4) 0.0152(19) Uani 1 1 d . . . . .
C5 C 0.3854(12) 0.1992(6) 0.8039(5) 0.029(2) Uani 1 1 d . . . . .
H5 H 0.3452 0.1678 0.7735 0.035 Uiso 1 1 calc R . . . .
C6 C 0.4415(12) 0.1648(6) 0.8594(5) 0.031(2) Uani 1 1 d . . . . .
H6 H 0.4395 0.1105 0.8665 0.037 Uiso 1 1 calc R . . . .
C7 C 0.3240(10) 0.3138(5) 0.7333(4) 0.0159(19) Uani 1 1 d . U . . .
C8 C 0.2662(11) 0.3851(5) 0.7177(4) 0.021(2) Uani 1 1 d . . . . .
C9 C 0.2216(11) 0.4085(6) 0.6543(5) 0.025(2) Uani 1 1 d . . . . .
C10 C 0.2288(12) 0.3534(6) 0.6125(5) 0.030(2) Uani 1 1 d . . . . .
C11 C 0.2765(12) 0.2756(7) 0.6295(5) 0.031(3) Uani 1 1 d . . . . .
C12 C 0.2422(11) 0.4443(5) 0.7654(4) 0.019(2) Uani 1 1 d . U . . .
C13 C 0.1136(15) 0.4691(6) 0.8601(5) 0.037(3) Uani 1 1 d . . . . .
H13A H 0.2238 0.4837 0.8753 0.045 Uiso 1 1 calc R . . . .
H13B H 0.0534 0.5166 0.8461 0.045 Uiso 1 1 calc R . . . .
C14 C 0.0183(17) 0.4267(7) 0.9090(6) 0.051(3) Uani 1 1 d . . . . .
H14A H -0.0865 0.4088 0.8926 0.076 Uiso 1 1 calc GR . . . .
H14B H -0.0055 0.4605 0.9422 0.076 Uiso 1 1 calc GR . . . .
H14C H 0.0834 0.3823 0.9251 0.076 Uiso 1 1 calc GR . . . .
C15 C 0.1663(15) 0.4902(6) 0.6373(5) 0.041(3) Uani 1 1 d . . . . .
H15A H 0.0885 0.5070 0.6688 0.061 Uiso 1 1 calc GR . . . .
H15B H 0.1110 0.4923 0.5976 0.061 Uiso 1 1 calc GR . . . .
H15C H 0.2636 0.5241 0.6347 0.061 Uiso 1 1 calc GR . . . .
C16 C 0.1828(16) 0.3687(8) 0.5453(5) 0.052(3) Uani 1 1 d . . . . .
H16A H 0.0615 0.3726 0.5420 0.078 Uiso 1 1 calc GR . . . .
H16B H 0.2235 0.3265 0.5218 0.078 Uiso 1 1 calc GR . . . .
H16C H 0.2339 0.4170 0.5291 0.078 Uiso 1 1 calc GR . . . .
O1 O 0.3329(8) 0.2610(4) 0.6895(3) 0.0241(15) Uani 1 1 d . . . . .
O2 O 0.2776(11) 0.2206(5) 0.5990(3) 0.045(2) Uani 1 1 d . . . . .
O3 O 0.3103(9) 0.5061(4) 0.7634(3) 0.0344(18) Uani 1 1 d . . . . .
O4 O 0.1344(8) 0.4188(3) 0.8090(3) 0.0228(15) Uani 1 1 d . . . . .
Br1A Br 0.33226(16) 0.60959(7) 0.46999(5) 0.0449(3) Uani 1 1 d . . . . .
C1A C 0.3081(12) 0.5583(6) 0.3956(4) 0.025(2) Uani 1 1 d . . . . .
C2A C 0.2435(13) 0.6000(6) 0.3447(5) 0.029(2) Uani 1 1 d . . . . .
H2A H 0.2073 0.6515 0.3476 0.034 Uiso 1 1 calc R . . . .
C3A C 0.2328(12) 0.5653(5) 0.2901(5) 0.027(2) Uani 1 1 d . . . . .
H3A H 0.1884 0.5930 0.2551 0.033 Uiso 1 1 calc R . . . .
C4A C 0.2868(11) 0.4896(5) 0.2860(4) 0.020(2) Uani 1 1 d . . . . .
C5A C 0.3548(12) 0.4498(5) 0.3375(5) 0.025(2) Uani 1 1 d . . . . .
H5A H 0.3914 0.3983 0.3347 0.030 Uiso 1 1 calc R . . . .
C6A C 0.3696(11) 0.4842(5) 0.3926(4) 0.022(2) Uani 1 1 d . . . . .
H6A H 0.4202 0.4580 0.4270 0.027 Uiso 1 1 calc R . . . .
C7A C 0.2851(11) 0.4521(5) 0.2266(4) 0.020(2) Uani 1 1 d . . . . .
C8A C 0.2355(11) 0.3791(5) 0.2164(5) 0.023(2) Uani 1 1 d . . . . .
C9A C 0.2602(12) 0.3509(6) 0.1560(5) 0.028(2) Uani 1 1 d . . . . .
C10A C 0.3210(11) 0.3997(6) 0.1092(5) 0.030(2) Uani 1 1 d . . . . .
C11A C 0.3661(13) 0.4782(6) 0.1196(5) 0.033(3) Uani 1 1 d . . . . .
C12A C 0.1620(12) 0.3283(6) 0.2675(5) 0.026(2) Uani 1 1 d . . . . .
C13A C -0.0646(14) 0.3178(6) 0.3409(6) 0.040(3) Uani 1 1 d . . . . .
H13C H -0.0765 0.2640 0.3299 0.047 Uiso 1 1 calc R . . . .
H13D H -0.1777 0.3398 0.3450 0.047 Uiso 1 1 calc R . . . .
C14A C 0.0227(16) 0.3189(8) 0.4014(6) 0.050(3) Uani 1 1 d . . . . .
H14D H 0.1277 0.2903 0.3993 0.075 Uiso 1 1 calc GR . . . .
H14E H -0.0486 0.2948 0.4340 0.075 Uiso 1 1 calc GR . . . .
H14F H 0.0457 0.3722 0.4102 0.075 Uiso 1 1 calc GR . . . .
C15A C 0.2221(15) 0.2679(6) 0.1466(6) 0.042(3) Uani 1 1 d . . . . .
H15D H 0.3038 0.2348 0.1685 0.062 Uiso 1 1 calc GR . . . .
H15E H 0.2279 0.2595 0.1027 0.062 Uiso 1 1 calc GR . . . .
H15F H 0.1101 0.2553 0.1625 0.062 Uiso 1 1 calc GR . . . .
C16A C 0.3600(16) 0.3768(8) 0.0445(5) 0.051(3) Uani 1 1 d . . . . .
H16D H 0.3990 0.3234 0.0463 0.077 Uiso 1 1 calc GR . . . .
H16E H 0.4469 0.4106 0.0259 0.077 Uiso 1 1 calc GR . . . .
H16F H 0.2592 0.3817 0.0198 0.077 Uiso 1 1 calc GR . . . .
O1A O 0.3416(9) 0.5015(4) 0.1790(3) 0.0290(16) Uani 1 1 d . . . . .
O2A O 0.4228(12) 0.5273(5) 0.0834(4) 0.056(2) Uani 1 1 d . . . . .
O3A O 0.2084(10) 0.2644(4) 0.2829(4) 0.041(2) Uani 1 1 d . . . . .
O4A O 0.0276(8) 0.3620(4) 0.2916(3) 0.0260(16) Uani 1 1 d . . . . .
Br1B Br 0.85983(16) 0.32804(7) 0.04018(6) 0.0462(3) Uani 1 1 d . . . . .
C1B C 0.7737(12) 0.2825(6) 0.1146(4) 0.023(2) Uani 1 1 d . U . . .
C2B C 0.7776(12) 0.2031(6) 0.1273(5) 0.030(2) Uani 1 1 d . . . . .
H2B H 0.8231 0.1709 0.0979 0.036 Uiso 1 1 calc R . . . .
C3B C 0.7155(11) 0.1711(5) 0.1826(4) 0.021(2) Uani 1 1 d . . . . .
H3B H 0.7209 0.1170 0.1912 0.025 Uiso 1 1 calc R . . . .
C4B C 0.6443(11) 0.2176(5) 0.2265(4) 0.019(2) Uani 1 1 d . . . . .
C5B C 0.6431(11) 0.2972(5) 0.2127(5) 0.024(2) Uani 1 1 d . . . . .
H5B H 0.5960 0.3299 0.2415 0.028 Uiso 1 1 calc R . . . .
C6B C 0.7091(12) 0.3291(6) 0.1581(4) 0.026(2) Uani 1 1 d . . . . .
H6B H 0.7103 0.3833 0.1503 0.031 Uiso 1 1 calc R . . . .
C7B C 0.5707(11) 0.1856(5) 0.2854(4) 0.021(2) Uani 1 1 d . . . . .
C8B C 0.5071(11) 0.1151(5) 0.3009(4) 0.022(2) Uani 1 1 d . . . . .
C9B C 0.4519(12) 0.0947(6) 0.3636(4) 0.026(2) Uani 1 1 d . . . . .
C10B C 0.4576(12) 0.1499(7) 0.4060(5) 0.033(3) Uani 1 1 d . . . . .
C11B C 0.5177(13) 0.2262(7) 0.3880(5) 0.032(3) Uani 1 1 d . . . . .
C12B C 0.4865(11) 0.0558(5) 0.2541(4) 0.022(2) Uani 1 1 d . . . . .
C13B C 0.3797(15) 0.0298(6) 0.1578(5) 0.039(3) Uani 1 1 d . . . . .
H13E H 0.3271 -0.0192 0.1732 0.046 Uiso 1 1 calc R . . . .
H13F H 0.4927 0.0184 0.1420 0.046 Uiso 1 1 calc R . . . .
C14B C 0.2778(19) 0.0680(7) 0.1079(6) 0.057(4) Uani 1 1 d . . . . .
H14G H 0.2646 0.0331 0.0750 0.085 Uiso 1 1 calc GR . . . .
H14H H 0.3339 0.1150 0.0915 0.085 Uiso 1 1 calc GR . . . .
H14I H 0.1680 0.0810 0.1244 0.085 Uiso 1 1 calc GR . . . .
C15B C 0.3880(15) 0.0141(6) 0.3807(5) 0.039(3) Uani 1 1 d . . . . .
H15G H 0.3264 -0.0044 0.3462 0.059 Uiso 1 1 calc GR . . . .
H15H H 0.3139 0.0150 0.4167 0.059 Uiso 1 1 calc GR . . . .
H15I H 0.4823 -0.0202 0.3902 0.059 Uiso 1 1 calc GR . . . .
C16B C 0.4039(18) 0.1366(9) 0.4728(5) 0.057(4) Uani 1 1 d . . . . .
H16G H 0.2845 0.1251 0.4752 0.086 Uiso 1 1 calc GR . . . .
H16H H 0.4260 0.1830 0.4944 0.086 Uiso 1 1 calc GR . . . .
H16I H 0.4666 0.0933 0.4920 0.086 Uiso 1 1 calc GR . . . .
O1B O 0.5805(8) 0.2387(4) 0.3285(3) 0.0238(15) Uani 1 1 d . . . . .
O2B O 0.5247(11) 0.2807(5) 0.4188(4) 0.052(2) Uani 1 1 d . . . . .
O3B O 0.5504(9) -0.0070(4) 0.2583(4) 0.0365(18) Uani 1 1 d . . . . .
O4B O 0.3898(8) 0.0824(3) 0.2073(3) 0.0230(15) Uani 1 1 d . . . . .
Br1C Br 1.10508(19) -0.10059(8) 0.53491(6) 0.0550(4) Uani 1 1 d . . . . .
C1C C 1.0763(13) -0.0520(6) 0.6098(5) 0.029(2) Uani 1 1 d . U . . .
C2C C 1.1327(12) 0.0227(6) 0.6135(5) 0.030(2) Uani 1 1 d . . . . .
H2C H 1.1813 0.0500 0.5786 0.035 Uiso 1 1 calc R . . . .
C3C C 1.1172(11) 0.0565(5) 0.6681(5) 0.024(2) Uani 1 1 d . . . . .
H3C H 1.1535 0.1079 0.6706 0.028 Uiso 1 1 calc R . . . .
C4C C 1.0487(11) 0.0166(5) 0.7202(4) 0.021(2) Uani 1 1 d . . . . .
C5C C 0.9953(12) -0.0592(5) 0.7154(5) 0.027(2) Uani 1 1 d . . . . .
H5C H 0.9495 -0.0873 0.7504 0.032 Uiso 1 1 calc R . . . .
C6C C 1.0083(13) -0.0936(6) 0.6606(5) 0.031(2) Uani 1 1 d . . . . .
H6C H 0.9714 -0.1449 0.6576 0.037 Uiso 1 1 calc R . . . .
C7C C 1.0361(11) 0.0534(5) 0.7791(4) 0.018(2) Uani 1 1 d . . . . .
C8C C 0.9783(11) 0.1241(5) 0.7905(5) 0.023(2) Uani 1 1 d . . . . .
C9C C 0.9879(11) 0.1514(6) 0.8510(5) 0.026(2) Uani 1 1 d . . . . .
C10C C 1.0507(11) 0.1045(6) 0.8975(5) 0.028(2) Uani 1 1 d . . . . .
C11C C 1.1140(12) 0.0281(6) 0.8864(5) 0.028(2) Uani 1 1 d . . . . .
C12C C 0.9020(11) 0.1746(5) 0.7385(5) 0.023(2) Uani 1 1 d . . . . .
C13C C 0.6862(13) 0.1800(6) 0.6641(6) 0.040(3) Uani 1 1 d . . . . .
H13G H 0.6667 0.2335 0.6752 0.048 Uiso 1 1 calc R . . . .
H13H H 0.5762 0.1559 0.6588 0.048 Uiso 1 1 calc R . . . .
C14C C 0.7800(15) 0.1816(7) 0.6050(5) 0.042(3) Uani 1 1 d . . . . .
H14J H 0.8825 0.2113 0.6082 0.064 Uiso 1 1 calc GR . . . .
H14K H 0.7113 0.2055 0.5722 0.064 Uiso 1 1 calc GR . . . .
H14L H 0.8083 0.1289 0.5955 0.064 Uiso 1 1 calc GR . . . .
C15C C 0.9314(15) 0.2326(6) 0.8607(5) 0.040(3) Uani 1 1 d . . . . .
H15J H 0.8313 0.2444 0.8366 0.059 Uiso 1 1 calc GR . . . .
H15K H 1.0202 0.2687 0.8474 0.059 Uiso 1 1 calc GR . . . .
H15L H 0.9062 0.2373 0.9043 0.059 Uiso 1 1 calc GR . . . .
C16C C 1.0719(17) 0.1265(7) 0.9628(5) 0.051(3) Uani 1 1 d . . . . .
H16J H 1.0000 0.0941 0.9904 0.076 Uiso 1 1 calc GR . . . .
H16K H 1.0411 0.1806 0.9656 0.076 Uiso 1 1 calc GR . . . .
H16L H 1.1883 0.1190 0.9747 0.076 Uiso 1 1 calc GR . . . .
O1C O 1.1006(8) 0.0069(4) 0.8259(3) 0.0302(17) Uani 1 1 d . . . . .
O2C O 1.1745(11) -0.0187(5) 0.9227(4) 0.050(2) Uani 1 1 d . . . . .
O3C O 0.9433(9) 0.2386(4) 0.7240(4) 0.0352(18) Uani 1 1 d . . . . .
O4C O 0.7739(8) 0.1375(4) 0.7144(3) 0.0291(16) Uani 1 1 d . . . . .

loop_
_atom_site_aniso_label
_atom_site_aniso_U_11
_atom_site_aniso_U_22
_atom_site_aniso_U_33
_atom_site_aniso_U_23
_atom_site_aniso_U_13
_atom_site_aniso_U_12
Br1 0.0541(9) 0.0729(10) 0.0516(8) 0.0209(7) -0.0176(7) -0.0118(7)
C1 0.011(5) 0.056(8) 0.054(8) -0.009(6) 0.006(5) -0.002(5)
C2 0.020(5) 0.036(6) 0.037(6) -0.015(5) 0.001(5) -0.006(5)
C3 0.021(5) 0.016(5) 0.031(6) -0.002(4) -0.001(4) 0.006(4)
C4 0.008(4) 0.012(4) 0.025(5) -0.001(4) 0.000(4) 0.002(3)
C5 0.019(5) 0.023(5) 0.044(7) -0.008(5) -0.001(5) 0.002(4)
C6 0.024(6) 0.013(5) 0.054(7) 0.005(5) -0.007(5) -0.004(4)
C7 0.006(4) 0.018(4) 0.025(5) -0.004(4) 0.001(3) 0.005(3)
C8 0.008(4) 0.023(5) 0.032(6) -0.007(4) 0.007(4) 0.000(4)
C9 0.010(5) 0.033(6) 0.031(6) 0.006(4) 0.008(4) 0.005(4)
C10 0.018(5) 0.039(6) 0.035(6) -0.006(5) 0.012(5) 0.000(5)
C11 0.013(5) 0.054(7) 0.028(6) -0.018(5) 0.003(4) 0.005(5)
C12 0.012(4) 0.018(4) 0.029(4) -0.004(3) 0.003(3) 0.008(3)
C13 0.041(7) 0.022(5) 0.049(7) -0.013(5) 0.018(6) -0.001(5)
C14 0.061(9) 0.048(8) 0.044(7) -0.013(6) 0.019(6) -0.004(7)
C15 0.045(7) 0.029(6) 0.046(7) 0.010(5) 0.005(6) 0.010(5)
C16 0.053(8) 0.068(9) 0.035(7) 0.000(6) -0.006(6) 0.022(7)
O1 0.023(4) 0.024(4) 0.027(4) -0.013(3) 0.003(3) 0.014(3)
O2 0.064(6) 0.045(5) 0.027(4) -0.012(4) 0.002(4) 0.000(4)
O3 0.040(4) 0.020(4) 0.043(5) -0.002(3) 0.009(4) -0.002(3)
O4 0.020(3) 0.017(3) 0.032(4) -0.006(3) 0.011(3) 0.002(3)
Br1A 0.0545(8) 0.0486(7) 0.0336(7) -0.0173(5) -0.0077(6) 0.0110(6)
C1A 0.020(5) 0.032(6) 0.024(5) -0.017(4) 0.001(4) -0.006(4)
C2A 0.033(6) 0.024(5) 0.029(6) -0.004(4) -0.004(5) -0.002(5)
C3A 0.026(6) 0.018(5) 0.037(6) 0.008(4) -0.008(5) 0.010(4)
C4A 0.012(5) 0.029(5) 0.020(5) -0.006(4) 0.007(4) 0.001(4)
C5A 0.019(5) 0.017(5) 0.039(6) 0.001(4) 0.004(4) 0.006(4)
C6A 0.013(5) 0.022(5) 0.030(6) 0.006(4) -0.004(4) 0.009(4)
C7A 0.009(4) 0.016(5) 0.033(6) 0.007(4) 0.002(4) 0.004(4)
C8A 0.015(5) 0.021(5) 0.033(6) 0.003(4) -0.008(4) 0.000(4)
C9A 0.016(5) 0.021(5) 0.048(7) -0.005(5) -0.013(5) 0.008(4)
C10A 0.006(5) 0.039(6) 0.047(7) -0.015(5) 0.000(4) 0.001(4)
C11A 0.020(6) 0.032(6) 0.049(7) -0.001(5) -0.002(5) -0.007(5)
C12A 0.016(5) 0.023(6) 0.042(6) -0.013(5) -0.009(4) -0.006(4)
C13A 0.026(6) 0.026(6) 0.067(8) -0.009(6) 0.009(6) -0.007(5)
C14A 0.048(8) 0.058(8) 0.043(8) 0.001(6) 0.011(6) 0.004(7)
C15A 0.048(7) 0.026(6) 0.052(8) -0.006(5) -0.017(6) 0.004(5)
C16A 0.052(8) 0.064(9) 0.040(7) -0.024(6) -0.003(6) 0.009(7)
O1A 0.034(4) 0.022(4) 0.031(4) -0.005(3) 0.001(3) -0.016(3)
O2A 0.078(7) 0.054(5) 0.039(5) -0.012(4) 0.019(5) -0.034(5)
O3A 0.040(5) 0.017(4) 0.066(6) 0.003(4) 0.007(4) 0.010(3)
O4A 0.016(3) 0.019(3) 0.044(4) -0.004(3) 0.000(3) -0.001(3)
Br1B 0.0495(8) 0.0509(7) 0.0365(7) 0.0073(5) 0.0126(6) -0.0135(6)
C1B 0.025(5) 0.035(5) 0.010(4) 0.005(4) 0.007(4) -0.005(4)
C2B 0.015(5) 0.041(6) 0.037(6) -0.019(5) 0.003(4) 0.004(5)
C3B 0.012(5) 0.016(5) 0.035(6) -0.006(4) 0.001(4) 0.006(4)
C4B 0.012(5) 0.020(5) 0.025(5) -0.007(4) -0.002(4) -0.002(4)
C5B 0.016(5) 0.019(5) 0.037(6) -0.011(4) 0.000(4) 0.011(4)
C6B 0.025(5) 0.025(5) 0.027(6) 0.002(4) 0.006(4) -0.010(4)
C7B 0.018(5) 0.024(5) 0.020(5) -0.009(4) -0.006(4) 0.001(4)
C8B 0.010(5) 0.022(5) 0.034(6) -0.004(4) -0.007(4) 0.002(4)
C9B 0.016(5) 0.037(6) 0.025(6) 0.003(4) -0.004(4) -0.001(4)
C10B 0.018(5) 0.057(7) 0.024(6) -0.004(5) 0.000(4) 0.006(5)
C11B 0.020(5) 0.045(7) 0.034(6) -0.023(5) 0.003(5) 0.000(5)
C12B 0.009(5) 0.023(5) 0.032(6) 0.006(4) -0.004(4) 0.006(4)
C13B 0.052(8) 0.022(6) 0.044(7) -0.011(5) -0.002(6) -0.006(5)
C14B 0.096(11) 0.037(7) 0.039(7) -0.009(6) -0.013(7) -0.009(7)
C15B 0.041(7) 0.037(7) 0.038(7) 0.010(5) -0.001(5) -0.006(5)
C16B 0.068(10) 0.081(10) 0.023(6) -0.005(6) 0.011(6) -0.013(8)
O1B 0.020(4) 0.030(4) 0.023(4) -0.012(3) 0.003(3) -0.006(3)
O2B 0.067(6) 0.052(5) 0.040(5) -0.022(4) 0.009(4) -0.016(5)
O3B 0.025(4) 0.023(4) 0.062(5) -0.003(3) -0.003(4) 0.011(3)
O4B 0.021(4) 0.016(3) 0.034(4) -0.011(3) -0.002(3) 0.003(3)
Br1C 0.0699(10) 0.0613(9) 0.0362(7) -0.0215(6) -0.0031(6) 0.0241(7)
C1C 0.028(4) 0.032(4) 0.027(4) -0.012(3) -0.001(3) 0.014(3)
C2C 0.021(5) 0.042(6) 0.025(6) 0.002(5) 0.002(4) 0.012(5)
C3C 0.016(5) 0.018(5) 0.036(6) 0.007(4) 0.001(4) 0.002(4)
C4C 0.009(5) 0.025(5) 0.030(5) -0.003(4) -0.002(4) 0.008(4)
C5C 0.024(5) 0.020(5) 0.035(6) 0.009(4) -0.001(5) 0.012(4)
C6C 0.026(6) 0.026(6) 0.043(7) -0.011(5) 0.000(5) 0.008(5)
C7C 0.013(5) 0.013(4) 0.026(5) 0.008(4) 0.004(4) 0.004(4)
C8C 0.011(5) 0.020(5) 0.038(6) -0.002(4) 0.006(4) 0.002(4)
C9C 0.007(5) 0.030(6) 0.040(6) -0.004(5) 0.012(4) 0.002(4)
C10C 0.010(5) 0.047(6) 0.027(6) -0.004(5) 0.008(4) 0.006(5)
C11C 0.015(5) 0.025(5) 0.044(7) 0.007(5) 0.001(5) 0.015(4)
C12C 0.012(5) 0.019(5) 0.039(6) -0.011(4) 0.006(4) 0.007(4)
C13C 0.020(6) 0.033(6) 0.070(9) -0.012(6) -0.015(6) 0.007(5)
C14C 0.042(7) 0.042(7) 0.044(7) -0.007(6) -0.005(6) 0.014(6)
C15C 0.047(7) 0.033(6) 0.039(7) -0.010(5) 0.015(6) 0.008(5)
C16C 0.059(9) 0.052(8) 0.041(7) -0.008(6) 0.003(6) 0.010(7)
O1C 0.026(4) 0.028(4) 0.036(4) -0.001(3) 0.004(3) 0.016(3)
O2C 0.063(6) 0.047(5) 0.041(5) -0.002(4) -0.013(4) 0.024(4)
O3C 0.036(4) 0.014(4) 0.055(5) 0.003(3) -0.013(4) -0.003(3)
O4C 0.016(4) 0.021(4) 0.051(5) -0.006(3) -0.004(3) 0.001(3)

loop_
_atom_type_symbol
_atom_type_description
_atom_type_scat_dispersion_real
_atom_type_scat_dispersion_imag
_atom_type_scat_source
C C 0.0030 0.0020 'International Tables Vol C Tables 4.2.6.8 and 6.1.1.4'
H H 0.0000 0.0000 'International Tables Vol C Tables 4.2.6.8 and 6.1.1.4'
Br Br -0.2900 2.4600 'International Tables Vol C Tables 4.2.6.8 and 6.1.1.4'
O O 0.0110 0.0060 'International Tables Vol C Tables 4.2.6.8 and 6.1.1.4'

loop_
_geom_angle_atom_site_label_1
_geom_angle_atom_site_label_2
_geom_angle_atom_site_label_3
_geom_angle
_geom_angle_site_symmetry_1
_geom_angle_site_symmetry_3
_geom_angle_publ_flag
C2 C1 Br1 120.8(9) . . ?
C6 C1 Br1 118.5(9) . . ?
C6 C1 C2 120.6(11) . . ?
C1 C2 H2 120.3 . . ?
C1 C2 C3 119.4(10) . . ?
C3 C2 H2 120.3 . . ?
C2 C3 H3 119.2 . . ?
C2 C3 C4 121.7(9) . . ?
C4 C3 H3 119.2 . . ?
C3 C4 C5 117.2(9) . . ?
C3 C4 C7 123.3(8) . . ?
C5 C4 C7 119.5(8) . . ?
C4 C5 H5 119.3 . . ?
C6 C5 C4 121.3(10) . . ?
C6 C5 H5 119.3 . . ?
C1 C6 C5 119.6(10) . . ?
C1 C6 H6 120.2 . . ?
C5 C6 H6 120.2 . . ?
C8 C7 C4 130.8(8) . . ?
C8 C7 O1 119.1(8) . . ?
O1 C7 C4 110.1(7) . . ?
C7 C8 C9 121.5(9) . . ?
C7 C8 C12 121.3(9) . . ?
C9 C8 C12 117.2(8) . . ?
C8 C9 C15 120.3(9) . . ?
C10 C9 C8 117.3(9) . . ?
C10 C9 C15 122.4(10) . . ?
C9 C10 C11 121.9(10) . . ?
C9 C10 C16 123.3(10) . . ?
C11 C10 C16 114.9(10) . . ?
O1 C11 C10 116.3(9) . . ?
O2 C11 C10 129.0(10) . . ?
O2 C11 O1 114.6(10) . . ?
O3 C12 C8 124.6(9) . . ?
O3 C12 O4 124.7(8) . . ?
O4 C12 C8 110.7(8) . . ?
H13A C13 H13B 108.4 . . ?
C14 C13 H13A 110.1 . . ?
C14 C13 H13B 110.1 . . ?
C14 C13 O4 107.9(9) . . ?
O4 C13 H13A 110.1 . . ?
O4 C13 H13B 110.1 . . ?
C13 C14 H14A 109.5 . . ?
C13 C14 H14B 109.5 . . ?
C13 C14 H14C 109.5 . . ?
H14A C14 H14B 109.5 . . ?
H14A C14 H14C 109.5 . . ?
H14B C14 H14C 109.5 . . ?
C9 C15 H15A 109.5 . . ?
C9 C15 H15B 109.5 . . ?
C9 C15 H15C 109.5 . . ?
H15A C15 H15B 109.5 . . ?
H15A C15 H15C 109.5 . . ?
H15B C15 H15C 109.5 . . ?
C10 C16 H16A 109.5 . . ?
C10 C16 H16B 109.5 . . ?
C10 C16 H16C 109.5 . . ?
H16A C16 H16B 109.5 . . ?
H16A C16 H16C 109.5 . . ?
H16B C16 H16C 109.5 . . ?
C7 O1 C11 123.4(7) . . ?
C12 O4 C13 114.8(7) . . ?
C2A C1A Br1A 118.2(7) . . ?
C6A C1A Br1A 119.3(7) . . ?
C6A C1A C2A 122.3(9) . . ?
C1A C2A H2A 120.5 . . ?
C3A C2A C1A 119.0(9) . . ?
C3A C2A H2A 120.5 . . ?
C2A C3A H3A 119.9 . . ?
C2A C3A C4A 120.3(9) . . ?
C4A C3A H3A 119.9 . . ?
C3A C4A C5A 119.5(9) . . ?
C3A C4A C7A 121.3(8) . . ?
C5A C4A C7A 119.1(8) . . ?
C4A C5A H5A 119.4 . . ?
C6A C5A C4A 121.1(8) . . ?
C6A C5A H5A 119.4 . . ?
C1A C6A C5A 117.7(8) . . ?
C1A C6A H6A 121.1 . . ?
C5A C6A H6A 121.1 . . ?
C8A C7A C4A 128.0(9) . . ?
C8A C7A O1A 120.9(9) . . ?
O1A C7A C4A 111.1(8) . . ?
C7A C8A C9A 119.2(9) . . ?
C7A C8A C12A 120.3(9) . . ?
C9A C8A C12A 120.5(9) . . ?
C8A C9A C15A 119.1(10) . . ?
C10A C9A C8A 119.3(9) . . ?
C10A C9A C15A 121.6(10) . . ?
C9A C10A C11A 121.1(10) . . ?
C9A C10A C16A 124.7(10) . . ?
C11A C10A C16A 114.0(10) . . ?
O1A C11A C10A 116.7(9) . . ?
O2A C11A C10A 128.6(11) . . ?
O2A C11A O1A 114.6(10) . . ?
O3A C12A C8A 125.5(9) . . ?
O3A C12A O4A 124.0(10) . . ?
O4A C12A C8A 110.3(8) . . ?
H13C C13A H13D 108.0 . . ?
C14A C13A H13C 109.3 . . ?
C14A C13A H13D 109.3 . . ?
O4A C13A H13C 109.3 . . ?
O4A C13A H13D 109.3 . . ?
O4A C13A C14A 111.6(9) . . ?
C13A C14A H14D 109.5 . . ?
C13A C14A H14E 109.5 . . ?
C13A C14A H14F 109.5 . . ?
H14D C14A H14E 109.5 . . ?
H14D C14A H14F 109.5 . . ?
H14E C14A H14F 109.5 . . ?
C9A C15A H15D 109.5 . . ?
C9A C15A H15E 109.5 . . ?
C9A C15A H15F 109.5 . . ?
H15D C15A H15E 109.5 . . ?
H15D C15A H15F 109.5 . . ?
H15E C15A H15F 109.5 . . ?
C10A C16A H16D 109.5 . . ?
C10A C16A H16E 109.5 . . ?
C10A C16A H16F 109.5 . . ?
H16D C16A H16E 109.5 . . ?
H16D C16A H16F 109.5 . . ?
H16E C16A H16F 109.5 . . ?
C7A O1A C11A 122.4(8) . . ?
C12A O4A C13A 117.2(8) . . ?
C2B C1B Br1B 121.3(7) . . ?
C6B C1B Br1B 119.2(7) . . ?
C6B C1B C2B 119.5(8) . . ?
C1B C2B H2B 119.9 . . ?
C3B C2B C1B 120.2(9) . . ?
C3B C2B H2B 119.9 . . ?
C2B C3B H3B 119.5 . . ?
C2B C3B C4B 121.0(9) . . ?
C4B C3B H3B 119.5 . . ?
C3B C4B C7B 122.8(8) . . ?
C5B C4B C3B 117.7(9) . . ?
C5B C4B C7B 119.5(8) . . ?
C4B C5B H5B 119.4 . . ?
C6B C5B C4B 121.2(9) . . ?
C6B C5B H5B 119.4 . . ?
C1B C6B H6B 119.8 . . ?
C5B C6B C1B 120.4(9) . . ?
C5B C6B H6B 119.8 . . ?
C8B C7B C4B 130.1(8) . . ?
C8B C7B O1B 120.1(9) . . ?
O1B C7B C4B 109.7(8) . . ?
C7B C8B C9B 120.3(9) . . ?
C7B C8B C12B 121.9(9) . . ?
C9B C8B C12B 117.7(8) . . ?
C8B C9B C15B 119.5(9) . . ?
C10B C9B C8B 118.8(9) . . ?
C10B C9B C15B 121.7(10) . . ?
C9B C10B C11B 120.1(9) . . ?
C9B C10B C16B 124.4(11) . . ?
C11B C10B C16B 115.5(10) . . ?
O1B C11B C10B 117.1(9) . . ?
O2B C11B C10B 127.9(11) . . ?
O2B C11B O1B 115.0(10) . . ?
O3B C12B C8B 123.8(9) . . ?
O3B C12B O4B 124.7(9) . . ?
O4B C12B C8B 111.5(7) . . ?
H13E C13B H13F 108.5 . . ?
C14B C13B H13E 110.1 . . ?
C14B C13B H13F 110.1 . . ?
O4B C13B H13E 110.1 . . ?
O4B C13B H13F 110.1 . . ?
O4B C13B C14B 107.8(9) . . ?
C13B C14B H14G 109.5 . . ?
C13B C14B H14H 109.5 . . ?
C13B C14B H14I 109.5 . . ?
H14G C14B H14H 109.5 . . ?
H14G C14B H14I 109.5 . . ?
H14H C14B H14I 109.5 . . ?
C9B C15B H15G 109.5 . . ?
C9B C15B H15H 109.5 . . ?
C9B C15B H15I 109.5 . . ?
H15G C15B H15H 109.5 . . ?
H15G C15B H15I 109.5 . . ?
H15H C15B H15I 109.5 . . ?
C10B C16B H16G 109.5 . . ?
C10B C16B H16H 109.5 . . ?
C10B C16B H16I 109.5 . . ?
H16G C16B H16H 109.5 . . ?
H16G C16B H16I 109.5 . . ?
H16H C16B H16I 109.5 . . ?
C7B O1B C11B 123.1(8) . . ?
C12B O4B C13B 113.5(7) . . ?
C2C C1C Br1C 119.2(8) . . ?
C2C C1C C6C 121.5(9) . . ?
C6C C1C Br1C 119.2(8) . . ?
C1C C2C H2C 120.5 . . ?
C3C C2C C1C 119.0(10) . . ?
C3C C2C H2C 120.5 . . ?
C2C C3C H3C 119.4 . . ?
C2C C3C C4C 121.2(10) . . ?
C4C C3C H3C 119.4 . . ?
C3C C4C C5C 118.5(9) . . ?
C3C C4C C7C 120.5(9) . . ?
C5C C4C C7C 121.0(9) . . ?
C4C C5C H5C 119.5 . . ?
C6C C5C C4C 120.9(10) . . ?
C6C C5C H5C 119.5 . . ?
C1C C6C H6C 120.6 . . ?
C5C C6C C1C 118.9(10) . . ?
C5C C6C H6C 120.6 . . ?
C8C C7C C4C 129.2(9) . . ?
C8C C7C O1C 119.8(9) . . ?
O1C C7C C4C 111.0(7) . . ?
C7C C8C C9C 120.5(9) . . ?
C7C C8C C12C 119.4(9) . . ?
C9C C8C C12C 120.1(8) . . ?
C8C C9C C15C 118.7(9) . . ?
C10C C9C C8C 119.4(9) . . ?
C10C C9C C15C 121.8(10) . . ?
C9C C10C C11C 121.0(9) . . ?
C9C C10C C16C 125.0(10) . . ?
C11C C10C C16C 113.9(9) . . ?
O1C C11C C10C 115.3(8) . . ?
O2C C11C C10C 128.2(10) . . ?
O2C C11C O1C 116.5(9) . . ?
O3C C12C C8C 124.8(9) . . ?
O3C C12C O4C 125.2(9) . . ?
O4C C12C C8C 109.8(8) . . ?
H13G C13C H13H 107.8 . . ?
C14C C13C H13G 109.1 . . ?
C14C C13C H13H 109.1 . . ?
O4C C13C H13G 109.1 . . ?
O4C C13C H13H 109.1 . . ?
O4C C13C C14C 112.7(8) . . ?
C13C C14C H14J 109.5 . . ?
C13C C14C H14K 109.5 . . ?
C13C C14C H14L 109.5 . . ?
H14J C14C H14K 109.5 . . ?
H14J C14C H14L 109.5 . . ?
H14K C14C H14L 109.5 . . ?
C9C C15C H15J 109.5 . . ?
C9C C15C H15K 109.5 . . ?
C9C C15C H15L 109.5 . . ?
H15J C15C H15K 109.5 . . ?
H15J C15C H15L 109.5 . . ?
H15K C15C H15L 109.5 . . ?
C10C C16C H16J 109.5 . . ?
C10C C16C H16K 109.5 . . ?
C10C C16C H16L 109.5 . . ?
H16J C16C H16K 109.5 . . ?
H16J C16C H16L 109.5 . . ?
H16K C16C H16L 109.5 . . ?
C7C O1C C11C 123.9(7) . . ?
C12C O4C C13C 115.9(8) . . ?

loop_
_geom_bond_atom_site_label_1
_geom_bond_atom_site_label_2
_geom_bond_distance
_geom_bond_site_symmetry_2
_geom_bond_publ_flag
Br1 C1 1.874(12) . ?
C1 C2 1.377(16) . ?
C1 C6 1.372(15) . ?
C2 H2 0.9400 . ?
C2 C3 1.379(14) . ?
C3 H3 0.9400 . ?
C3 C4 1.390(13) . ?
C4 C5 1.398(13) . ?
C4 C7 1.458(12) . ?
C5 H5 0.9400 . ?
C5 C6 1.381(14) . ?
C6 H6 0.9400 . ?
C7 C8 1.337(12) . ?
C7 O1 1.360(10) . ?
C8 C9 1.450(14) . ?
C8 C12 1.509(12) . ?
C9 C10 1.357(14) . ?
C9 C15 1.498(13) . ?
C10 C11 1.420(15) . ?
C10 C16 1.507(15) . ?
C11 O1 1.384(12) . ?
C11 O2 1.194(12) . ?
C12 O3 1.196(11) . ?
C12 O4 1.318(11) . ?
C13 H13A 0.9800 . ?
C13 H13B 0.9800 . ?
C13 C14 1.451(15) . ?
C13 O4 1.457(12) . ?
C14 H14A 0.9700 . ?
C14 H14B 0.9700 . ?
C14 H14C 0.9700 . ?
C15 H15A 0.9700 . ?
C15 H15B 0.9700 . ?
C15 H15C 0.9700 . ?
C16 H16A 0.9700 . ?
C16 H16B 0.9700 . ?
C16 H16C 0.9700 . ?
Br1A C1A 1.899(9) . ?
C1A C2A 1.378(14) . ?
C1A C6A 1.373(13) . ?
C2A H2A 0.9400 . ?
C2A C3A 1.363(14) . ?
C3A H3A 0.9400 . ?
C3A C4A 1.382(13) . ?
C4A C5A 1.384(13) . ?
C4A C7A 1.476(13) . ?
C5A H5A 0.9400 . ?
C5A C6A 1.373(13) . ?
C6A H6A 0.9400 . ?
C7A C8A 1.355(13) . ?
C7A O1A 1.361(11) . ?
C8A C9A 1.434(14) . ?
C8A C12A 1.477(14) . ?
C9A C10A 1.357(15) . ?
C9A C15A 1.494(14) . ?
C10A C11A 1.435(15) . ?
C10A C16A 1.506(15) . ?
C11A O1A 1.382(13) . ?
C11A O2A 1.200(13) . ?
C12A O3A 1.190(11) . ?
C12A O4A 1.332(11) . ?
C13A H13C 0.9800 . ?
C13A H13D 0.9800 . ?
C13A C14A 1.490(17) . ?
C13A O4A 1.458(13) . ?
C14A H14D 0.9700 . ?
C14A H14E 0.9700 . ?
C14A H14F 0.9700 . ?
C15A H15D 0.9700 . ?
C15A H15E 0.9700 . ?
C15A H15F 0.9700 . ?
C16A H16D 0.9700 . ?
C16A H16E 0.9700 . ?
C16A H16F 0.9700 . ?
Br1B C1B 1.865(9) . ?
C1B C2B 1.379(14) . ?
C1B C6B 1.371(13) . ?
C2B H2B 0.9400 . ?
C2B C3B 1.368(14) . ?
C3B H3B 0.9400 . ?
C3B C4B 1.395(12) . ?
C4B C5B 1.387(13) . ?
C4B C7B 1.469(13) . ?
C5B H5B 0.9400 . ?
C5B C6B 1.366(13) . ?
C6B H6B 0.9400 . ?
C7B C8B 1.337(13) . ?
C7B O1B 1.354(11) . ?
C8B C9B 1.441(13) . ?
C8B C12B 1.497(13) . ?
C9B C10B 1.366(15) . ?
C9B C15B 1.503(14) . ?
C10B C11B 1.430(16) . ?
C10B C16B 1.502(15) . ?
C11B O1B 1.375(12) . ?
C11B O2B 1.192(12) . ?
C12B O3B 1.194(11) . ?
C12B O4B 1.334(11) . ?
C13B H13E 0.9800 . ?
C13B H13F 0.9800 . ?
C13B C14B 1.476(16) . ?
C13B O4B 1.453(12) . ?
C14B H14G 0.9700 . ?
C14B H14H 0.9700 . ?
C14B H14I 0.9700 . ?
C15B H15G 0.9700 . ?
C15B H15H 0.9700 . ?
C15B H15I 0.9700 . ?
C16B H16G 0.9700 . ?
C16B H16H 0.9700 . ?
C16B H16I 0.9700 . ?
Br1C C1C 1.884(9) . ?
C1C C2C 1.374(15) . ?
C1C C6C 1.375(15) . ?
C2C H2C 0.9400 . ?
C2C C3C 1.355(14) . ?
C3C H3C 0.9400 . ?
C3C C4C 1.385(13) . ?
C4C C5C 1.388(13) . ?
C4C C7C 1.464(13) . ?
C5C H5C 0.9400 . ?
C5C C6C 1.362(14) . ?
C6C H6C 0.9400 . ?
C7C C8C 1.339(12) . ?
C7C O1C 1.353(10) . ?
C8C C9C 1.423(14) . ?
C8C C12C 1.507(14) . ?
C9C C10C 1.349(14) . ?
C9C C15C 1.497(13) . ?
C10C C11C 1.444(13) . ?
C10C C16C 1.497(15) . ?
C11C O1C 1.389(12) . ?
C11C O2C 1.192(11) . ?
C12C O3C 1.175(11) . ?
C12C O4C 1.336(11) . ?
C13C H13G 0.9800 . ?
C13C H13H 0.9800 . ?
C13C C14C 1.468(16) . ?
C13C O4C 1.456(13) . ?
C14C H14J 0.9700 . ?
C14C H14K 0.9700 . ?
C14C H14L 0.9700 . ?
C15C H15J 0.9700 . ?
C15C H15K 0.9700 . ?
C15C H15L 0.9700 . ?
C16C H16J 0.9700 . ?
C16C H16K 0.9700 . ?
C16C H16L 0.9700 . ?

loop_
_geom_torsion_atom_site_label_1
_geom_torsion_atom_site_label_2
_geom_torsion_atom_site_label_3
_geom_torsion_atom_site_label_4
_geom_torsion
_geom_torsion_site_symmetry_1
_geom_torsion_site_symmetry_2
_geom_torsion_site_symmetry_3
_geom_torsion_site_symmetry_4
_geom_torsion_publ_flag
Br1 C1 C2 C3 178.9(7) . . . . ?
Br1 C1 C6 C5 -179.3(8) . . . . ?
C1 C2 C3 C4 0.8(15) . . . . ?
C2 C1 C6 C5 -1.7(15) . . . . ?
C2 C3 C4 C5 -2.3(13) . . . . ?
C2 C3 C4 C7 178.6(9) . . . . ?
C3 C4 C5 C6 1.9(14) . . . . ?
C3 C4 C7 C8 -23.3(15) . . . . ?
C3 C4 C7 O1 155.3(8) . . . . ?
C4 C5 C6 C1 0.0(15) . . . . ?
C4 C7 C8 C9 174.9(9) . . . . ?
C4 C7 C8 C12 -5.9(15) . . . . ?
C4 C7 O1 C11 177.7(8) . . . . ?
C5 C4 C7 C8 157.7(10) . . . . ?
C5 C4 C7 O1 -23.8(11) . . . . ?
C6 C1 C2 C3 1.3(15) . . . . ?
C7 C4 C5 C6 -179.0(9) . . . . ?
C7 C8 C9 C10 4.9(14) . . . . ?
C7 C8 C9 C15 -176.5(9) . . . . ?
C7 C8 C12 O3 120.9(11) . . . . ?
C7 C8 C12 O4 -59.9(11) . . . . ?
C8 C7 O1 C11 -3.6(13) . . . . ?
C8 C9 C10 C11 0.4(14) . . . . ?
C8 C9 C10 C16 178.7(10) . . . . ?
C8 C12 O4 C13 175.0(8) . . . . ?
C9 C8 C12 O3 -59.9(13) . . . . ?
C9 C8 C12 O4 119.3(9) . . . . ?
C9 C10 C11 O1 -6.8(14) . . . . ?
C9 C10 C11 O2 174.6(11) . . . . ?
C10 C11 O1 C7 8.5(13) . . . . ?
C12 C8 C9 C10 -174.3(8) . . . . ?
C12 C8 C9 C15 4.3(13) . . . . ?
C14 C13 O4 C12 -169.1(9) . . . . ?
C15 C9 C10 C11 -178.0(10) . . . . ?
C15 C9 C10 C16 0.2(16) . . . . ?
C16 C10 C11 O1 174.8(9) . . . . ?
C16 C10 C11 O2 -3.8(17) . . . . ?
O1 C7 C8 C9 -3.5(13) . . . . ?
O1 C7 C8 C12 175.7(8) . . . . ?
O2 C11 O1 C7 -172.6(9) . . . . ?
O3 C12 O4 C13 -5.8(13) . . . . ?
Br1A C1A C2A C3A 176.8(8) . . . . ?
Br1A C1A C6A C5A -178.0(7) . . . . ?
C1A C2A C3A C4A -0.3(15) . . . . ?
C2A C1A C6A C5A -4.4(15) . . . . ?
C2A C3A C4A C5A -1.2(15) . . . . ?
C2A C3A C4A C7A -176.7(9) . . . . ?
C3A C4A C5A C6A -0.1(14) . . . . ?
C3A C4A C7A C8A -137.1(10) . . . . ?
C3A C4A C7A O1A 42.6(12) . . . . ?
C4A C5A C6A C1A 2.8(14) . . . . ?
C4A C7A C8A C9A -173.5(8) . . . . ?
C4A C7A C8A C12A 4.5(14) . . . . ?
C4A C7A O1A C11A 174.2(8) . . . . ?
C5A C4A C7A C8A 47.4(14) . . . . ?
C5A C4A C7A O1A -132.9(9) . . . . ?
C6A C1A C2A C3A 3.2(16) . . . . ?
C7A C4A C5A C6A 175.5(9) . . . . ?
C7A C8A C9A C10A -4.8(13) . . . . ?
C7A C8A C9A C15A 173.7(9) . . . . ?
C7A C8A C12A O3A -127.1(11) . . . . ?
C7A C8A C12A O4A 57.1(11) . . . . ?
C8A C7A O1A C11A -6.1(13) . . . . ?
C8A C9A C10A C11A 2.0(14) . . . . ?
C8A C9A C10A C16A 177.1(9) . . . . ?
C8A C12A O4A C13A 177.3(8) . . . . ?
C9A C8A C12A O3A 50.9(14) . . . . ?
C9A C8A C12A O4A -124.8(9) . . . . ?
C9A C10A C11A O1A -1.1(14) . . . . ?
C9A C10A C11A O2A 179.1(11) . . . . ?
C10A C11A O1A C7A 3.1(13) . . . . ?
C12A C8A C9A C10A 177.1(9) . . . . ?
C12A C8A C9A C15A -4.4(13) . . . . ?
C14A C13A O4A C12A 77.8(11) . . . . ?
C15A C9A C10A C11A -176.4(9) . . . . ?
C15A C9A C10A C16A -1.3(16) . . . . ?
C16A C10A C11A O1A -176.8(9) . . . . ?
C16A C10A C11A O2A 3.5(17) . . . . ?
O1A C7A C8A C9A 6.8(13) . . . . ?
O1A C7A C8A C12A -175.1(8) . . . . ?
O2A C11A O1A C7A -177.1(9) . . . . ?
O3A C12A O4A C13A 1.5(14) . . . . ?
Br1B C1B C2B C3B 179.2(7) . . . . ?
Br1B C1B C6B C5B 179.1(7) . . . . ?
C1B C2B C3B C4B 1.4(14) . . . . ?
C2B C1B C6B C5B -2.5(15) . . . . ?
C2B C3B C4B C5B -1.8(14) . . . . ?
C2B C3B C4B C7B 177.8(9) . . . . ?
C3B C4B C5B C6B 0.1(14) . . . . ?
C3B C4B C7B C8B -24.2(15) . . . . ?
C3B C4B C7B O1B 152.9(8) . . . . ?
C4B C5B C6B C1B 2.1(15) . . . . ?
C4B C7B C8B C9B 175.5(9) . . . . ?
C4B C7B C8B C12B -6.0(15) . . . . ?
C4B C7B O1B C11B 178.2(8) . . . . ?
C5B C4B C7B C8B 155.3(10) . . . . ?
C5B C4B C7B O1B -27.6(11) . . . . ?
C6B C1B C2B C3B 0.8(15) . . . . ?
C7B C4B C5B C6B -179.5(9) . . . . ?
C7B C8B C9B C10B 3.5(14) . . . . ?
C7B C8B C9B C15B -177.3(9) . . . . ?
C7B C8B C12B O3B 121.7(11) . . . . ?
C7B C8B C12B O4B -57.8(11) . . . . ?
C8B C7B O1B C11B -4.4(13) . . . . ?
C8B C9B C10B C11B -0.1(14) . . . . ?
C8B C9B C10B C16B 179.9(10) . . . . ?
C8B C12B O4B C13B 174.3(8) . . . . ?
C9B C8B C12B O3B -59.8(13) . . . . ?
C9B C8B C12B O4B 120.8(9) . . . . ?
C9B C10B C11B O1B -5.0(14) . . . . ?
C9B C10B C11B O2B 177.2(11) . . . . ?
C10B C11B O1B C7B 7.5(13) . . . . ?
C12B C8B C9B C10B -175.1(8) . . . . ?
C12B C8B C9B C15B 4.2(13) . . . . ?
C14B C13B O4B C12B -176.8(9) . . . . ?
C15B C9B C10B C11B -179.4(9) . . . . ?
C15B C9B C10B C16B 0.7(16) . . . . ?
C16B C10B C11B O1B 174.9(9) . . . . ?
C16B C10B C11B O2B -2.8(17) . . . . ?
O1B C7B C8B C9B -1.3(13) . . . . ?
O1B C7B C8B C12B 177.2(8) . . . . ?
O2B C11B O1B C7B -174.5(9) . . . . ?
O3B C12B O4B C13B -5.1(13) . . . . ?
Br1C C1C C2C C3C -177.7(7) . . . . ?
Br1C C1C C6C C5C 176.9(7) . . . . ?
C1C C2C C3C C4C 1.2(14) . . . . ?
C2C C1C C6C C5C 0.7(15) . . . . ?
C2C C3C C4C C5C -0.2(13) . . . . ?
C2C C3C C4C C7C 178.7(8) . . . . ?
C3C C4C C5C C6C -0.6(13) . . . . ?
C3C C4C C7C C8C 47.4(14) . . . . ?
C3C C4C C7C O1C -129.7(9) . . . . ?
C4C C5C C6C C1C 0.3(14) . . . . ?
C4C C7C C8C C9C -175.4(9) . . . . ?
C4C C7C C8C C12C 4.8(15) . . . . ?
C4C C7C O1C C11C 176.4(8) . . . . ?
C5C C4C C7C C8C -133.7(11) . . . . ?
C5C C4C C7C O1C 49.2(11) . . . . ?
C6C C1C C2C C3C -1.5(15) . . . . ?
C7C C4C C5C C6C -179.5(9) . . . . ?
C7C C8C C9C C10C -2.2(14) . . . . ?
C7C C8C C9C C15C 176.3(9) . . . . ?
C7C C8C C12C O3C -126.8(11) . . . . ?
C7C C8C C12C O4C 57.1(11) . . . . ?
C8C C7C O1C C11C -1.0(14) . . . . ?
C8C C9C C10C C11C 2.2(14) . . . . ?
C8C C9C C10C C16C 178.4(10) . . . . ?
C8C C12C O4C C13C 179.1(8) . . . . ?
C9C C8C C12C O3C 53.4(13) . . . . ?
C9C C8C C12C O4C -122.6(9) . . . . ?
C9C C10C C11C O1C -1.7(14) . . . . ?
C9C C10C C11C O2C 179.0(11) . . . . ?
C10C C11C O1C C7C 1.0(13) . . . . ?
C12C C8C C9C C10C 177.6(9) . . . . ?
C12C C8C C9C C15C -4.0(14) . . . . ?
C14C C13C O4C C12C 76.7(11) . . . . ?
C15C C9C C10C C11C -176.2(9) . . . . ?
C15C C9C C10C C16C 0.0(16) . . . . ?
C16C C10C C11C O1C -178.2(9) . . . . ?
C16C C10C C11C O2C 2.4(16) . . . . ?
O1C C7C C8C C9C 1.5(14) . . . . ?
O1C C7C C8C C12C -178.2(8) . . . . ?
O2C C11C O1C C7C -179.5(9) . . . . ?
O3C C12C O4C C13C 3.1(14) . . . . ?
